data_1571433
loop_
_publ_author_name
'Murphy, Jennifer N.'
'Kobti, Joy-Lynn'
'Dao, Michelle'
'Wear, Darcy'
'Okoko, Michael'
'Pandey, Siyaram'
'Vukotic, V. Nicholas'

_publ_section_title
;
 Therapeutic coordination polymers: tailoring drug release through
 metal-ligand interactions.
;
_journal_issue 19
_journal_name_full 'Chemical science'
_journal_page_first 7041
_journal_page_last 7050
_journal_paper_doi 10.1039/d4sc00732h
_journal_volume 15
_journal_year 2024
_chemical_formula_moiety 'C44 H50 Cl4 Mg N6 O6'
_chemical_formula_sum 'C44 H50 Cl4 Mg N6 O6'
_chemical_formula_weight 925.01
_space_group_crystal_system monoclinic
_space_group_IT_number 14
_space_group_name_Hall '-P 2yn'
_space_group_name_H-M_alt 'P 1 21/n 1'
_atom_sites_solution_hydrogens mixed
_atom_sites_solution_primary dual
_audit_creation_date 2021-02-16
_audit_creation_method
;
Olex2 1.2
(compiled 2018.05.29 svn.r3508 for OlexSys, GUI svn.r5506)
;
_audit_update_record
;
2023-01-25 deposited with the CCDC.	2024-04-11 downloaded from the CCDC.
;
_cell_angle_alpha 90
_cell_angle_beta 108.489(2)
_cell_angle_gamma 90
_cell_formula_units_Z 2
_cell_length_a 8.50360(10)
_cell_length_b 21.7792(3)
_cell_length_c 12.8123(2)
_cell_measurement_reflns_used 12645
_cell_measurement_temperature 170
_cell_measurement_theta_max 78.6990
_cell_measurement_theta_min 4.0560
_cell_volume 2250.38(6)
_computing_cell_refinement 'CrysAlisPro 1.171.40.53 (Rigaku OD, 2019)'
_computing_data_collection 'CrysAlisPro 1.171.40.53 (Rigaku OD, 2019)'
_computing_data_reduction 'CrysAlisPro 1.171.40.53 (Rigaku OD, 2019)'
_computing_molecular_graphics 'Olex2 (Dolomanov et al., 2009)'
_computing_publication_material 'Olex2 (Dolomanov et al., 2009)'
_computing_structure_refinement 'XL (Sheldrick, 2008)'
_computing_structure_solution 'XT (Sheldrick, 2015)'
_diffrn_ambient_temperature 170
_diffrn_detector 'CCD plate'
_diffrn_measured_fraction_theta_full 1.000
_diffrn_measured_fraction_theta_max 1.000
_diffrn_measurement_details
;
List of Runs (angles in degrees, time in seconds):

  # Type    Start    End  Width  t~exp~   \w     \q     \k     \f   Frames
#--------------------------------------------------------------------------
  1  \w    191.08 286.08   1.00   21.30    --  -90.12 -59.25 110.08   95
  2  \w   -136.76 -25.76   1.00   25.00    -- -105.12  83.74 130.05  111
  3  \w   -136.76 -25.76   1.00   25.00    -- -105.12  83.74 -29.95  111
  4  \w    191.08 286.08   1.00   21.30    --  -90.12 -59.25  20.08   95
  5  \w    176.08 272.08   1.00   25.00    -- -105.12 -59.25-139.92   96
  6  \w      3.93  99.93   1.00   15.00    --   20.69  59.25 159.92   96
  7  \w    176.08 271.08   1.00   25.00    -- -105.12 -59.25 -59.92   95
  8  \w      3.93  99.93   1.00   15.00    --   20.69  59.25  69.92   96
  9  \w   -136.76 -25.76   1.00   25.00    -- -105.12  83.74-109.95  111
 10  \w    176.08 271.08   1.00   25.00    -- -105.12 -59.25 -19.92   95
 11  \w    -26.23  72.77   1.00   16.00    --   50.69 -83.74 -75.05   99
 12  \w   -136.76 -25.76   1.00   25.00    -- -105.12  83.74 -69.95  111
 13  \w   -136.76 -25.76   1.00   25.00    -- -105.12  83.74  90.05  111
 14  \w    -26.23  72.77   1.00   16.00    --   50.69 -83.74  29.95   99
 15  \f   -160.88 148.13   1.00   25.00 -25.56-105.12  31.50    --   309
 16  \w      3.93  99.93   1.00   15.00    --   20.69  59.25 -20.08   96
 17  \w   -136.76 -26.76   1.00   25.00    -- -105.12  83.74  50.05  110
 18  \w    191.08 286.08   1.00   21.30    --  -90.12 -59.25-159.92   95
 19  \w   -136.76 -25.76   1.00   25.00    -- -105.12  83.74-149.95  111
 20  \w    176.08 271.08   1.00   25.00    -- -105.12 -59.25 100.08   95
 21  \w    -26.23  72.77   1.00   16.00    --   50.69 -83.74 131.95   99
 22  \w    176.08 271.08   1.00   25.00    -- -105.12 -59.25  20.08   95
 23  \w   -136.76 -25.76   1.00   25.00    -- -105.12  83.74  10.05  111
;
_diffrn_measurement_device 'abstract diffractometer'
_diffrn_measurement_device_type 'Saxi-CrysAlisPro-abstract goniometer imported SAXI images'
_diffrn_measurement_method '\w and \f scans'
_diffrn_orient_matrix_type 'CrysAlisPro convention (1999,Acta A55,543-557)'
_diffrn_orient_matrix_UB_11 0.0297865000
_diffrn_orient_matrix_UB_12 0.0687946000
_diffrn_orient_matrix_UB_13 0.0267621000
_diffrn_orient_matrix_UB_21 0.1010983000
_diffrn_orient_matrix_UB_22 -0.0161324000
_diffrn_orient_matrix_UB_23 0.1194725000
_diffrn_orient_matrix_UB_31 0.1594282000
_diffrn_orient_matrix_UB_32 -0.0026933000
_diffrn_orient_matrix_UB_33 -0.0327142000
_diffrn_radiation_monochromator graphite
_diffrn_radiation_probe x-ray
_diffrn_radiation_type CuK\a
_diffrn_radiation_wavelength 1.54184
_diffrn_reflns_av_R_equivalents 0.0675
_diffrn_reflns_av_unetI/netI 0.0293
_diffrn_reflns_Laue_measured_fraction_full 1.000
_diffrn_reflns_Laue_measured_fraction_max 1.000
_diffrn_reflns_limit_h_max 10
_diffrn_reflns_limit_h_min -9
_diffrn_reflns_limit_k_max 26
_diffrn_reflns_limit_k_min -26
_diffrn_reflns_limit_l_max 15
_diffrn_reflns_limit_l_min -15
_diffrn_reflns_number 45917
_diffrn_reflns_point_group_measured_fraction_full 1.000
_diffrn_reflns_point_group_measured_fraction_max 1.000
_diffrn_reflns_theta_full 67.684
_diffrn_reflns_theta_max 68.232
_diffrn_reflns_theta_min 4.060
_diffrn_source 'fine-focus sealed X-ray tube'
_diffrn_source_type 'Enhance (Cu) X-ray Source'
_exptl_absorpt_coefficient_mu 2.970
_exptl_absorpt_correction_T_max 1.00000
_exptl_absorpt_correction_T_min 0.75800
_exptl_absorpt_correction_type multi-scan
_exptl_absorpt_process_details
;
CrysAlisPro 1.171.40.53 (Rigaku Oxford Diffraction, 2019)
Empirical absorption correction using spherical harmonics,
 implemented in SCALE3 ABSPACK scaling algorithm.
;
_exptl_crystal_colour 'clear colourless'
_exptl_crystal_colour_lustre clear
_exptl_crystal_colour_primary colourless
_exptl_crystal_density_diffrn 1.365
_exptl_crystal_description prism
_exptl_crystal_F_000 968
_exptl_crystal_size_max 0.2
_exptl_crystal_size_mid 0.2
_exptl_crystal_size_min 0.1
_refine_diff_density_max 0.217
_refine_diff_density_min -0.286
_refine_diff_density_rms 0.050
_refine_ls_extinction_method none
_refine_ls_goodness_of_fit_ref 1.048
_refine_ls_hydrogen_treatment mixed
_refine_ls_matrix_type full
_refine_ls_number_parameters 285
_refine_ls_number_reflns 4132
_refine_ls_number_restraints 9
_refine_ls_restrained_S_all 1.055
_refine_ls_R_factor_all 0.0421
_refine_ls_R_factor_gt 0.0346
_refine_ls_shift/su_max 0.001
_refine_ls_shift/su_mean 0.000
_refine_ls_structure_factor_coef Fsqd
_refine_ls_weighting_details 'w=1/[\s^2^(Fo^2^)+(0.0489P)^2^+0.7698P] where P=(Fo^2^+2Fc^2^)/3'
_refine_ls_weighting_scheme calc
_refine_ls_wR_factor_gt 0.0893
_refine_ls_wR_factor_ref 0.0942
_reflns_Friedel_coverage 0.000
_reflns_number_gt 3539
_reflns_number_total 4132
_reflns_threshold_expression 'I > 2\s(I)'
_cod_data_source_file d4sc00732h4.cif
_cod_data_source_block cu_jnm106
_cod_depositor_comments 'Adding full bibliography for 1571426--1571436.cif.'
_cod_database_code 1571433
_shelx_shelxl_version_number 2018/3
_shelx_space_group_comment
;
The symmetry employed for this shelxl refinement is uniquely defined
by the following loop, which should always be used as a source of
symmetry information in preference to the above space-group names.
They are only intended as comments.
;
_shelx_estimated_absorpt_t_max 0.756
_shelx_estimated_absorpt_t_min 0.588
_reflns_odcompleteness_completeness 99.32
_reflns_odcompleteness_iscentric 1
_reflns_odcompleteness_theta 78.82
_olex2_refinement_description
;
1. Fixed Uiso
 At 1.2 times of:
  All C(H) groups, All C(H,H) groups
 At 1.5 times of:
  All C(H,H,H) groups, All O(H) groups
2. Restrained distances
 O3-H3
 0.87 with sigma of 0.01
 C21-H3
 1.905966 with sigma of 0.02
 Mg1-H3
 2.667649 with sigma of 0.02
3. Uiso/Uaniso restraints and constraints
C21 \\sim C22: within 1.7A with sigma of 0.02 and sigma for terminal atoms of
0.04
4.a Secondary CH2 refined with riding coordinates:
 C2(H2A,H2B), C18(H18A,H18B), C19(H19A,H19B), C20(H20A,H20B), C21(H21A,H21B)
4.b Aromatic/amide H refined with riding coordinates:
 C4(H4), C5(H5), C6(H6), C7(H7), C11(H11), C12(H12), C13(H13), C15(H15),
 C16(H16), C17(H17)
4.c Idealised Me refined as rotating group:
 C22(H22A,H22B,H22C)
;
_olex2_submission_special_instructions 'No special instructions were received'
_oxdiff_exptl_absorpt_empirical_details
;
Empirical correction (ABSPACK) includes:
- Absorption correction using spherical harmonics
- Frame scaling
- Detector area scaling
;
_oxdiff_exptl_absorpt_empirical_full_max 1.247
_oxdiff_exptl_absorpt_empirical_full_min 0.757

loop_
_space_group_symop_operation_xyz
'x, y, z'
'-x+1/2, y+1/2, -z+1/2'
'-x, -y, -z'
'x-1/2, -y-1/2, z-1/2'

loop_
_atom_site_label
_atom_site_type_symbol
_atom_site_fract_x
_atom_site_fract_y
_atom_site_fract_z
_atom_site_U_iso_or_equiv
_atom_site_adp_type
_atom_site_occupancy
_atom_site_site_symmetry_order
_atom_site_calc_flag
_atom_site_refinement_flags_posn
_atom_site_refinement_flags_adp
_atom_site_refinement_flags_occupancy
_atom_site_disorder_assembly
_atom_site_disorder_group
Cl1 Cl 0.68931(6) 0.26575(2) 0.30135(4) 0.03570(14) Uani 1 1 d . . . . .
Cl2 Cl 0.56397(6) 0.35472(2) 0.66174(4) 0.04050(14) Uani 1 1 d . . . . .
Mg1 Mg 0.500000 0.500000 0.000000 0.01688(17) Uani 1 2 d DS T P . .
O1 O 0.42705(14) 0.49107(5) 0.13754(9) 0.0220(3) Uani 1 1 d . . . . .
O2 O 0.58467(16) 0.41506(6) 0.23239(10) 0.0299(3) Uani 1 1 d . . . . .
O3 O 0.37723(15) 0.58394(5) -0.03644(10) 0.0235(3) Uani 1 1 d D . . . .
H3 H 0.371(2) 0.5950(8) -0.1040(10) 0.035 Uiso 1 1 d DR . . . .
N1 N 0.72239(17) 0.54917(6) 0.10000(11) 0.0216(3) Uani 1 1 d . . . . .
N2 N 0.88896(17) 0.59794(6) 0.24381(11) 0.0215(3) Uani 1 1 d . . . . .
N3 N 0.55219(17) 0.35790(6) 0.42449(12) 0.0223(3) Uani 1 1 d . . . . .
C1 C 0.4819(2) 0.45811(7) 0.22158(13) 0.0189(3) Uani 1 1 d . . . . .
C2 C 0.4185(2) 0.47101(7) 0.31824(14) 0.0231(4) Uani 1 1 d . . . . .
H2A H 0.514290 0.476683 0.385718 0.028 Uiso 1 1 calc R . . . .
H2B H 0.354157 0.509729 0.304240 0.028 Uiso 1 1 calc R . . . .
C3 C 0.3101(2) 0.41985(7) 0.33708(13) 0.0198(3) Uani 1 1 d . . . . .
C4 C 0.1384(2) 0.42563(8) 0.29880(14) 0.0256(4) Uani 1 1 d . . . . .
H4 H 0.090429 0.461016 0.257581 0.031 Uiso 1 1 calc R . . . .
C5 C 0.0352(2) 0.38099(9) 0.31930(15) 0.0288(4) Uani 1 1 d . . . . .
H5 H -0.081811 0.385430 0.291149 0.035 Uiso 1 1 calc R . . . .
C6 C 0.1045(2) 0.33024(9) 0.38086(15) 0.0274(4) Uani 1 1 d . . . . .
H6 H 0.035079 0.300240 0.397689 0.033 Uiso 1 1 calc R . . . .
C7 C 0.2758(2) 0.32275(8) 0.41849(14) 0.0232(4) Uani 1 1 d . . . . .
H7 H 0.322633 0.287653 0.461057 0.028 Uiso 1 1 calc R . . . .
C8 C 0.3790(2) 0.36618(7) 0.39433(13) 0.0189(3) Uani 1 1 d . . . . .
C9 C 0.6295(2) 0.30622(7) 0.48477(14) 0.0223(4) Uani 1 1 d . . . . .
C10 C 0.6432(2) 0.29862(8) 0.59567(15) 0.0285(4) Uani 1 1 d . . . . .
C11 C 0.7227(3) 0.24844(10) 0.65687(18) 0.0391(5) Uani 1 1 d . . . . .
H11 H 0.727318 0.244105 0.731563 0.047 Uiso 1 1 calc R . . . .
C12 C 0.7951(3) 0.20486(9) 0.6082(2) 0.0426(5) Uani 1 1 d . . . . .
H12 H 0.850245 0.170586 0.649768 0.051 Uiso 1 1 calc R . . . .
C13 C 0.7875(2) 0.21094(9) 0.49976(19) 0.0366(5) Uani 1 1 d . . . . .
H13 H 0.838917 0.181398 0.466674 0.044 Uiso 1 1 calc R . . . .
C14 C 0.7040(2) 0.26064(8) 0.43918(16) 0.0270(4) Uani 1 1 d . . . . .
C15 C 0.7387(2) 0.57284(8) 0.19748(14) 0.0225(4) Uani 1 1 d . . . . .
H15 H 0.653947 0.572225 0.231124 0.027 Uiso 1 1 calc R . . . .
C16 C 0.8717(2) 0.56014(8) 0.08280(14) 0.0250(4) Uani 1 1 d . . . . .
H16 H 0.898100 0.548664 0.018765 0.030 Uiso 1 1 calc R . . . .
C17 C 0.9755(2) 0.58979(8) 0.17094(15) 0.0259(4) Uani 1 1 d . . . . .
H17 H 1.086131 0.602405 0.180328 0.031 Uiso 1 1 calc R . . . .
C18 C 0.9535(2) 0.62303(8) 0.35573(14) 0.0272(4) Uani 1 1 d . . . . .
H18A H 0.859715 0.637379 0.379455 0.033 Uiso 1 1 calc R . . . .
H18B H 1.024931 0.658882 0.355392 0.033 Uiso 1 1 calc R . . . .
C19 C 1.0529(2) 0.57578(8) 0.43736(14) 0.0260(4) Uani 1 1 d . . . . .
H19A H 1.107375 0.596437 0.508518 0.031 Uiso 1 1 calc R . . . .
H19B H 1.141255 0.559309 0.410169 0.031 Uiso 1 1 calc R . . . .
C20 C 0.9495(2) 0.52235(8) 0.45677(14) 0.0248(4) Uani 1 1 d . . . . .
H20A H 0.857601 0.538742 0.480428 0.030 Uiso 1 1 calc R . . . .
H20B H 0.900113 0.500056 0.386640 0.030 Uiso 1 1 calc R . . . .
C21 C 0.2234(2) 0.59950(8) -0.02127(16) 0.0290(4) Uani 1 1 d D U . . .
H21A H 0.217585 0.580328 0.047462 0.035 Uiso 1 1 calc R . . . .
H21B H 0.131555 0.582714 -0.083170 0.035 Uiso 1 1 calc R . . . .
C22 C 0.2020(3) 0.66730(10) -0.0151(2) 0.0490(6) Uani 1 1 d . U . . .
H22A H 0.200009 0.686149 -0.084994 0.073 Uiso 1 1 calc GR . . . .
H22B H 0.294481 0.684278 0.044687 0.073 Uiso 1 1 calc GR . . . .
H22C H 0.097435 0.675965 -0.001069 0.073 Uiso 1 1 calc GR . . . .
H3A H 0.595(3) 0.3685(10) 0.3712(18) 0.031(5) Uiso 1 1 d . . . . .

loop_
_atom_site_aniso_label
_atom_site_aniso_U_11
_atom_site_aniso_U_22
_atom_site_aniso_U_33
_atom_site_aniso_U_23
_atom_site_aniso_U_13
_atom_site_aniso_U_12
Cl1 0.0335(3) 0.0377(3) 0.0350(3) -0.0051(2) 0.0096(2) -0.00057(19)
Cl2 0.0459(3) 0.0468(3) 0.0288(3) -0.0009(2) 0.0117(2) -0.0012(2)
Mg1 0.0188(4) 0.0164(4) 0.0153(4) 0.0024(3) 0.0051(3) 0.0020(3)
O1 0.0245(6) 0.0234(6) 0.0190(6) 0.0052(5) 0.0082(5) 0.0024(5)
O2 0.0367(7) 0.0290(7) 0.0298(7) 0.0127(5) 0.0187(6) 0.0132(6)
O3 0.0271(6) 0.0221(6) 0.0237(6) 0.0044(5) 0.0113(5) 0.0084(5)
N1 0.0223(7) 0.0217(7) 0.0195(7) 0.0017(6) 0.0051(6) -0.0008(5)
N2 0.0231(7) 0.0217(7) 0.0190(7) 0.0012(6) 0.0055(6) -0.0036(6)
N3 0.0196(7) 0.0214(7) 0.0256(8) 0.0092(6) 0.0070(6) -0.0001(5)
C1 0.0214(8) 0.0167(7) 0.0192(8) 0.0031(6) 0.0073(6) -0.0042(6)
C2 0.0344(10) 0.0169(8) 0.0199(8) 0.0020(6) 0.0114(7) 0.0011(7)
C3 0.0256(9) 0.0193(8) 0.0165(8) 0.0003(6) 0.0097(7) 0.0004(6)
C4 0.0288(9) 0.0288(9) 0.0200(8) 0.0029(7) 0.0087(7) 0.0087(7)
C5 0.0194(8) 0.0412(11) 0.0250(9) -0.0012(8) 0.0057(7) 0.0027(7)
C6 0.0250(9) 0.0320(9) 0.0264(9) -0.0031(8) 0.0099(7) -0.0083(7)
C7 0.0250(9) 0.0211(8) 0.0227(8) 0.0023(7) 0.0066(7) -0.0032(7)
C8 0.0205(8) 0.0191(8) 0.0168(8) -0.0004(6) 0.0056(6) -0.0011(6)
C9 0.0161(8) 0.0199(8) 0.0268(9) 0.0055(7) 0.0010(7) -0.0038(6)
C10 0.0246(9) 0.0293(10) 0.0283(9) 0.0072(8) 0.0038(7) -0.0044(7)
C11 0.0359(11) 0.0385(11) 0.0339(11) 0.0184(9) -0.0016(9) -0.0080(9)
C12 0.0338(11) 0.0275(10) 0.0537(14) 0.0186(10) -0.0046(10) 0.0003(8)
C13 0.0266(10) 0.0226(9) 0.0525(13) 0.0032(9) 0.0011(9) 0.0017(7)
C14 0.0197(8) 0.0237(9) 0.0328(10) 0.0021(7) 0.0016(7) -0.0041(7)
C15 0.0201(8) 0.0256(8) 0.0222(8) -0.0011(7) 0.0073(7) -0.0029(7)
C16 0.0260(9) 0.0275(9) 0.0231(9) 0.0017(7) 0.0100(7) 0.0006(7)
C17 0.0204(8) 0.0321(9) 0.0263(9) 0.0029(7) 0.0088(7) -0.0043(7)
C18 0.0312(9) 0.0270(9) 0.0219(9) -0.0041(7) 0.0063(7) -0.0082(7)
C19 0.0248(9) 0.0327(9) 0.0187(8) -0.0010(7) 0.0042(7) -0.0071(7)
C20 0.0236(9) 0.0299(9) 0.0197(8) 0.0002(7) 0.0050(7) -0.0040(7)
C21 0.0291(9) 0.0280(9) 0.0319(10) 0.0040(8) 0.0125(8) 0.0090(7)
C22 0.0498(14) 0.0312(11) 0.0702(16) -0.0013(11) 0.0252(12) 0.0167(10)

loop_
_atom_type_symbol
_atom_type_description
_atom_type_scat_dispersion_real
_atom_type_scat_dispersion_imag
_atom_type_scat_source
C C 0.0181 0.0091 'International Tables Vol C Tables 4.2.6.8 and 6.1.1.4'
H H 0.0000 0.0000 'International Tables Vol C Tables 4.2.6.8 and 6.1.1.4'
Cl Cl 0.3639 0.7018 'International Tables Vol C Tables 4.2.6.8 and 6.1.1.4'
Mg Mg 0.1719 0.1771 'International Tables Vol C Tables 4.2.6.8 and 6.1.1.4'
N N 0.0311 0.0180 'International Tables Vol C Tables 4.2.6.8 and 6.1.1.4'
O O 0.0492 0.0322 'International Tables Vol C Tables 4.2.6.8 and 6.1.1.4'

loop_
_geom_angle_atom_site_label_1
_geom_angle_atom_site_label_2
_geom_angle_atom_site_label_3
_geom_angle
_geom_angle_site_symmetry_1
_geom_angle_site_symmetry_3
_geom_angle_publ_flag
O1 Mg1 O1 180.0 . 3_665 ?
O1 Mg1 O3 89.48(5) 3_665 . ?
O1 Mg1 O3 90.52(5) . . ?
O1 Mg1 O3 90.52(5) 3_665 3_665 ?
O1 Mg1 O3 89.48(5) . 3_665 ?
O1 Mg1 N1 90.91(5) 3_665 . ?
O1 Mg1 N1 89.09(5) . . ?
O1 Mg1 N1 90.91(5) . 3_665 ?
O1 Mg1 N1 89.09(5) 3_665 3_665 ?
O3 Mg1 O3 180.0 3_665 . ?
O3 Mg1 N1 91.12(5) 3_665 . ?
O3 Mg1 N1 91.12(5) . 3_665 ?
O3 Mg1 N1 88.88(5) . . ?
O3 Mg1 N1 88.88(5) 3_665 3_665 ?
N1 Mg1 N1 180.0 . 3_665 ?
C1 O1 Mg1 131.24(11) . . ?
Mg1 O3 H3 109.2(10) . . ?
C21 O3 Mg1 126.54(10) . . ?
C21 O3 H3 107.3(10) . . ?
C15 N1 Mg1 123.78(11) . . ?
C15 N1 C16 104.99(14) . . ?
C16 N1 Mg1 131.17(11) . . ?
C15 N2 C17 106.70(14) . . ?
C15 N2 C18 126.29(15) . . ?
C17 N2 C18 126.70(14) . . ?
C8 N3 H3A 113.6(13) . . ?
C9 N3 C8 121.26(14) . . ?
C9 N3 H3A 112.9(13) . . ?
O1 C1 O2 125.21(15) . . ?
O1 C1 C2 117.43(14) . . ?
O2 C1 C2 117.36(14) . . ?
C1 C2 H2A 109.1 . . ?
C1 C2 H2B 109.1 . . ?
H2A C2 H2B 107.8 . . ?
C3 C2 C1 112.58(13) . . ?
C3 C2 H2A 109.1 . . ?
C3 C2 H2B 109.1 . . ?
C4 C3 C2 120.09(15) . . ?
C4 C3 C8 118.47(15) . . ?
C8 C3 C2 121.43(15) . . ?
C3 C4 H4 119.2 . . ?
C5 C4 C3 121.68(16) . . ?
C5 C4 H4 119.2 . . ?
C4 C5 H5 120.4 . . ?
C6 C5 C4 119.28(16) . . ?
C6 C5 H5 120.4 . . ?
C5 C6 H6 119.9 . . ?
C5 C6 C7 120.22(16) . . ?
C7 C6 H6 119.9 . . ?
C6 C7 H7 119.7 . . ?
C8 C7 C6 120.56(16) . . ?
C8 C7 H7 119.7 . . ?
C3 C8 N3 118.40(14) . . ?
C7 C8 N3 122.00(15) . . ?
C7 C8 C3 119.60(15) . . ?
C10 C9 N3 121.82(16) . . ?
C10 C9 C14 115.90(16) . . ?
C14 C9 N3 122.21(16) . . ?
C9 C10 Cl2 119.42(14) . . ?
C11 C10 Cl2 118.17(16) . . ?
C11 C10 C9 122.39(19) . . ?
C10 C11 H11 120.3 . . ?
C12 C11 C10 119.5(2) . . ?
C12 C11 H11 120.3 . . ?
C11 C12 H12 119.9 . . ?
C13 C12 C11 120.27(18) . . ?
C13 C12 H12 119.9 . . ?
C12 C13 H13 120.3 . . ?
C12 C13 C14 119.4(2) . . ?
C14 C13 H13 120.3 . . ?
C9 C14 Cl1 118.88(13) . . ?
C13 C14 Cl1 118.58(16) . . ?
C13 C14 C9 122.53(18) . . ?
N1 C15 N2 112.20(15) . . ?
N1 C15 H15 123.9 . . ?
N2 C15 H15 123.9 . . ?
N1 C16 H16 125.1 . . ?
C17 C16 N1 109.83(15) . . ?
C17 C16 H16 125.1 . . ?
N2 C17 H17 126.9 . . ?
C16 C17 N2 106.27(15) . . ?
C16 C17 H17 126.9 . . ?
N2 C18 H18A 109.2 . . ?
N2 C18 H18B 109.2 . . ?
N2 C18 C19 111.98(14) . . ?
H18A C18 H18B 107.9 . . ?
C19 C18 H18A 109.2 . . ?
C19 C18 H18B 109.2 . . ?
C18 C19 H19A 108.8 . . ?
C18 C19 H19B 108.8 . . ?
C18 C19 C20 113.90(14) . . ?
H19A C19 H19B 107.7 . . ?
C20 C19 H19A 108.8 . . ?
C20 C19 H19B 108.8 . . ?
C19 C20 H20A 109.1 . . ?
C19 C20 H20B 109.1 . . ?
C20 C20 C19 112.67(18) 3_766 . ?
C20 C20 H20A 109.1 3_766 . ?
C20 C20 H20B 109.1 3_766 . ?
H20A C20 H20B 107.8 . . ?
O3 C21 H21A 109.2 . . ?
O3 C21 H21B 109.2 . . ?
O3 C21 C22 112.07(16) . . ?
H21A C21 H21B 107.9 . . ?
C22 C21 H21A 109.2 . . ?
C22 C21 H21B 109.2 . . ?
C21 C22 H22A 109.5 . . ?
C21 C22 H22B 109.5 . . ?
C21 C22 H22C 109.5 . . ?
H22A C22 H22B 109.5 . . ?
H22A C22 H22C 109.5 . . ?
H22B C22 H22C 109.5 . . ?

loop_
_geom_bond_atom_site_label_1
_geom_bond_atom_site_label_2
_geom_bond_distance
_geom_bond_site_symmetry_2
_geom_bond_publ_flag
Cl1 C14 1.734(2) . ?
Cl2 C10 1.739(2) . ?
Mg1 O1 2.0546(11) . ?
Mg1 O1 2.0547(11) 3_665 ?
Mg1 O3 2.0834(11) 3_665 ?
Mg1 O3 2.0834(11) . ?
Mg1 N1 2.1972(14) 3_665 ?
Mg1 N1 2.1972(14) . ?
O1 C1 1.254(2) . ?
O2 C1 1.259(2) . ?
O3 H3 0.884(9) . ?
O3 C21 1.423(2) . ?
N1 C15 1.317(2) . ?
N1 C16 1.377(2) . ?
N2 C15 1.343(2) . ?
N2 C17 1.372(2) . ?
N2 C18 1.469(2) . ?
N3 C8 1.411(2) . ?
N3 C9 1.405(2) . ?
N3 H3A 0.90(2) . ?
C1 C2 1.525(2) . ?
C2 H2A 0.9900 . ?
C2 H2B 0.9900 . ?
C2 C3 1.513(2) . ?
C3 C4 1.391(2) . ?
C3 C8 1.405(2) . ?
C4 H4 0.9500 . ?
C4 C5 1.389(3) . ?
C5 H5 0.9500 . ?
C5 C6 1.377(3) . ?
C6 H6 0.9500 . ?
C6 C7 1.391(2) . ?
C7 H7 0.9500 . ?
C7 C8 1.391(2) . ?
C9 C10 1.398(3) . ?
C9 C14 1.401(3) . ?
C10 C11 1.389(3) . ?
C11 H11 0.9500 . ?
C11 C12 1.383(3) . ?
C12 H12 0.9500 . ?
C12 C13 1.377(3) . ?
C13 H13 0.9500 . ?
C13 C14 1.389(3) . ?
C15 H15 0.9500 . ?
C16 H16 0.9500 . ?
C16 C17 1.356(3) . ?
C17 H17 0.9500 . ?
C18 H18A 0.9900 . ?
C18 H18B 0.9900 . ?
C18 C19 1.519(3) . ?
C19 H19A 0.9900 . ?
C19 H19B 0.9900 . ?
C19 C20 1.526(2) . ?
C20 C20 1.519(3) 3_766 ?
C20 H20A 0.9900 . ?
C20 H20B 0.9900 . ?
C21 H21A 0.9900 . ?
C21 H21B 0.9900 . ?
C21 C22 1.493(3) . ?
C22 H22A 0.9800 . ?
C22 H22B 0.9800 . ?
C22 H22C 0.9800 . ?
